data_4114315
loop_
_publ_author_name
'F. Albert Cotton'
'Chun Y. Liu'
'Carlos A. Murillo'
'Dino Villagr\'an'
'Xiaoping Wang'

_publ_section_title
;
 Modifying Electronic Communication in Dimolybdenum Units by Linkage
 Isomers of Bridged Oxamidate Dianions
;
_journal_name_full 'Journal of the American Chemical Society'
_journal_page_first 13564
_journal_page_last 13575
_journal_paper_doi 10.1021/ja036884e
_journal_volume 125
_journal_year 2003
_chemical_formula_moiety '[Mo2(C15H15N2O2)3]2(C14H10N2O2),2(CH2Cl2)'
_chemical_formula_sum 'C106 H104 Cl4 Mo4 N14 O14'
_chemical_formula_weight 2323.59
_chemical_name_common '[Mo2(DAniF)3]2(C14H10N2O2),2(CH2Cl2)'
_chemical_name_systematic
;
 ?
;
_space_group_IT_number 15
_symmetry_cell_setting monoclinic
_symmetry_space_group_name_Hall '-C 2yc'
_symmetry_space_group_name_H-M 'C 1 2/c 1'
_atom_sites_solution_hydrogens geom
_atom_sites_solution_primary direct
_atom_sites_solution_secondary difmap
_audit_creation_method SHELXL-97
_cell_angle_alpha 90.00
_cell_angle_beta 106.7510(10)
_cell_angle_gamma 90.00
_cell_formula_units_Z 4
_cell_length_a 30.8134(19)
_cell_length_b 12.3766(8)
_cell_length_c 28.0690(17)
_cell_measurement_reflns_used 21780
_cell_measurement_temperature 213(2)
_cell_measurement_theta_max 26.0485
_cell_measurement_theta_min 2.2090
_cell_volume 10250.3(11)
_computing_cell_refinement SAINT
_computing_data_collection SMART
_computing_data_reduction SAINT
_computing_molecular_graphics XP
_computing_structure_refinement 'SHELXL-97 (Sheldrick, 1997)'
_computing_structure_solution 'SHELXS-97 (Sheldrick, 1990)'
_diffrn_ambient_temperature 213(2)
_diffrn_measured_fraction_theta_full 1.000
_diffrn_measured_fraction_theta_max 1.000
_diffrn_measurement_device_type 'BRUKER SMART 1000'
_diffrn_measurement_method \w-scans
_diffrn_radiation_monochromator graphite
_diffrn_radiation_source 'normal-focus sealed tube'
_diffrn_radiation_type MoK\a
_diffrn_radiation_wavelength 0.71073
_diffrn_reflns_av_R_equivalents 0.0205
_diffrn_reflns_av_sigmaI/netI 0.0239
_diffrn_reflns_limit_h_max 36
_diffrn_reflns_limit_h_min -36
_diffrn_reflns_limit_k_max 11
_diffrn_reflns_limit_k_min -14
_diffrn_reflns_limit_l_max 33
_diffrn_reflns_limit_l_min -32
_diffrn_reflns_number 26245
_diffrn_reflns_theta_full 25.00
_diffrn_reflns_theta_max 25.00
_diffrn_reflns_theta_min 1.73
_diffrn_standards_number 'none (area detector data)'
_exptl_absorpt_coefficient_mu 0.653
_exptl_absorpt_correction_T_max 0.8766
_exptl_absorpt_correction_T_min 0.7396
_exptl_absorpt_correction_type multi-scan
_exptl_absorpt_process_details SADABS
_exptl_crystal_colour red
_exptl_crystal_density_diffrn 1.506
_exptl_crystal_description block
_exptl_crystal_F_000 4744
_exptl_crystal_size_max 0.348
_exptl_crystal_size_mid 0.312
_exptl_crystal_size_min 0.200
_refine_diff_density_max 0.949
_refine_diff_density_min -1.248
_refine_diff_density_rms 0.075
_refine_ls_extinction_method none
_refine_ls_goodness_of_fit_ref 1.068
_refine_ls_hydrogen_treatment noref
_refine_ls_matrix_type full
_refine_ls_number_parameters 679
_refine_ls_number_reflns 9036
_refine_ls_number_restraints 37
_refine_ls_restrained_S_all 1.066
_refine_ls_R_factor_all 0.0445
_refine_ls_R_factor_gt 0.0356
_refine_ls_shift/su_max 0.003
_refine_ls_shift/su_mean 0.000
_refine_ls_structure_factor_coef Fsqd
_refine_ls_weighting_details 'calc w=1/[\s^2^(Fo^2^)+(0.0438P)^2^+34.4927P] where P=(Fo^2^+2Fc^2^)/3'
_refine_ls_weighting_scheme calc
_refine_ls_wR_factor_gt 0.0903
_refine_ls_wR_factor_ref 0.0973
_reflns_number_gt 7730
_reflns_number_total 9036
_reflns_threshold_expression I>2sigma(I)
_cod_data_source_file ja036884esi20030624_052348_3.cif
_cod_data_source_block cmpd4
_cod_original_sg_symbol_H-M 'C 2/c'
_cod_database_code 4114315

loop_
_symmetry_equiv_pos_as_xyz
'x, y, z'
'-x, y, -z+1/2'
'x+1/2, y+1/2, z'
'-x+1/2, y+1/2, -z+1/2'
'-x, -y, -z'
'x, -y, z-1/2'
'-x+1/2, -y+1/2, -z'
'x+1/2, -y+1/2, z-1/2'

loop_
_atom_site_label
_atom_site_type_symbol
_atom_site_fract_x
_atom_site_fract_y
_atom_site_fract_z
_atom_site_U_iso_or_equiv
_atom_site_adp_type
_atom_site_occupancy
_atom_site_symmetry_multiplicity
_atom_site_calc_flag
_atom_site_refinement_flags
_atom_site_disorder_assembly
_atom_site_disorder_group
Mo1 Mo -0.011748(8) -0.15996(2) 0.628049(9) 0.02491(8) Uani 1 1 d . . .
Mo2 Mo 0.055734(8) -0.12202(2) 0.665432(9) 0.02349(8) Uani 1 1 d . . .
N1 N 0.05598(8) -0.1700(2) 0.74105(9) 0.0251(6) Uani 1 1 d . . .
N2 N 0.07800(8) -0.2844(2) 0.65521(9) 0.0276(6) Uani 1 1 d . . .
N3 N 0.00314(8) -0.3246(2) 0.61811(10) 0.0282(6) Uani 1 1 d . . .
N4 N 0.06924(9) -0.0710(2) 0.59739(9) 0.0285(6) Uani 1 1 d . . .
N5 N -0.00334(9) -0.1247(2) 0.55742(9) 0.0306(6) Uani 1 1 d . . .
N6 N 0.03756(8) 0.0407(2) 0.67988(9) 0.0273(6) Uani 1 1 d . . .
N7 N -0.03540(8) 0.0015(2) 0.63352(9) 0.0290(6) Uani 1 1 d D . .
O1 O 0.03530(7) -0.20042(19) 0.81162(7) 0.0292(5) Uani 1 1 d . . .
O5 O -0.12052(10) -0.3458(3) 0.39862(10) 0.0582(8) Uani 1 1 d . . .
C1 C 0.02484(10) -0.1813(3) 0.76491(11) 0.0251(7) Uani 1 1 d . . .
C11 C 0.10204(10) -0.1914(3) 0.77021(11) 0.0275(7) Uani 1 1 d . . .
C12 C 0.11425(11) -0.2875(3) 0.79613(13) 0.0378(8) Uani 1 1 d . . .
H12A H 0.0921 -0.3384 0.7965 0.045 Uiso 1 1 calc R . .
C13 C 0.15908(13) -0.3080(4) 0.82137(15) 0.0519(10) Uani 1 1 d . . .
H13A H 0.1669 -0.3723 0.8389 0.062 Uiso 1 1 calc R . .
C14 C 0.19241(12) -0.2336(4) 0.82072(15) 0.0532(11) Uani 1 1 d . . .
H14A H 0.2225 -0.2473 0.8381 0.064 Uiso 1 1 calc R . .
C15 C 0.18089(12) -0.1400(4) 0.79445(15) 0.0477(10) Uani 1 1 d . . .
H15A H 0.2033 -0.0907 0.7931 0.057 Uiso 1 1 calc R . .
C16 C 0.13572(11) -0.1182(3) 0.76970(13) 0.0373(8) Uani 1 1 d . . .
H16A H 0.1281 -0.0533 0.7526 0.045 Uiso 1 1 calc R . .
C21 C -0.03019(10) -0.3962(3) 0.58906(12) 0.0302(7) Uani 1 1 d D A .
C22 C -0.07462(11) -0.3864(3) 0.59114(14) 0.0432(9) Uani 1 1 d D . .
H22A H -0.0811 -0.3392 0.6140 0.052 Uiso 1 1 calc R . .
C23 C -0.10926(12) -0.4458(4) 0.55967(15) 0.0521(11) Uani 1 1 d D A .
H23A H -0.1388 -0.4373 0.5613 0.062 Uiso 1 1 calc R . .
C24 C -0.10053(12) -0.5175(3) 0.52595(13) 0.0428(9) Uani 1 1 d D . .
C25 C -0.05661(12) -0.5312(3) 0.52474(14) 0.0446(9) Uani 1 1 d D A .
H25A H -0.0501 -0.5814 0.5031 0.053 Uiso 1 1 calc R . .
C26 C -0.02199(11) -0.4704(3) 0.55574(13) 0.0408(9) Uani 1 1 d D . .
H26A H 0.0075 -0.4798 0.5541 0.049 Uiso 1 1 calc R A .
O3A O -0.13732(9) -0.5699(3) 0.49458(11) 0.0611(8) Uani 1 1 d . A 1
C27A C -0.13020(17) -0.6215(5) 0.45203(18) 0.0750(16) Uani 1 1 d . A 1
H27A H -0.1588 -0.6450 0.4303 0.112 Uiso 1 1 calc R A 1
H27B H -0.1107 -0.6827 0.4624 0.112 Uiso 1 1 calc R A 1
H27C H -0.1164 -0.5714 0.4347 0.112 Uiso 1 1 calc R A 1
C30 C 0.04620(11) -0.3553(3) 0.63358(12) 0.0305(7) Uani 1 1 d . . .
H30A H 0.0540 -0.4265 0.6293 0.037 Uiso 1 1 calc R . .
C31 C 0.12345(10) -0.3234(3) 0.67378(11) 0.0276(7) Uani 1 1 d . . .
C32 C 0.15890(11) -0.2617(3) 0.66705(13) 0.0371(8) Uani 1 1 d . . .
H32A H 0.1524 -0.1973 0.6493 0.045 Uiso 1 1 calc R . .
C33 C 0.20358(11) -0.2938(3) 0.68609(14) 0.0395(8) Uani 1 1 d . . .
H33A H 0.2268 -0.2510 0.6813 0.047 Uiso 1 1 calc R . .
C34 C 0.21359(11) -0.3891(3) 0.71205(13) 0.0371(8) Uani 1 1 d . . .
C35 C 0.17877(12) -0.4525(3) 0.71877(14) 0.0416(9) Uani 1 1 d . . .
H35A H 0.1854 -0.5176 0.7358 0.050 Uiso 1 1 calc R . .
C36 C 0.13442(11) -0.4193(3) 0.70029(13) 0.0366(8) Uani 1 1 d . . .
H36A H 0.1114 -0.4619 0.7056 0.044 Uiso 1 1 calc R . .
O4 O 0.25689(8) -0.4272(2) 0.73412(11) 0.0529(7) Uani 1 1 d . . .
C37 C 0.29320(13) -0.3579(4) 0.73265(19) 0.0613(12) Uani 1 1 d . . .
H37A H 0.3211 -0.3868 0.7535 0.092 Uiso 1 1 calc R . .
H37B H 0.2882 -0.2875 0.7444 0.092 Uiso 1 1 calc R . .
H37C H 0.2948 -0.3526 0.6991 0.092 Uiso 1 1 calc R . .
C41 C -0.03372(11) -0.1696(3) 0.51372(11) 0.0299(7) Uani 1 1 d . . .
C42 C -0.07990(12) -0.1655(3) 0.50738(13) 0.0395(8) Uani 1 1 d . . .
H42A H -0.0910 -0.1242 0.5290 0.047 Uiso 1 1 calc R . .
C43 C -0.11012(12) -0.2223(4) 0.46895(13) 0.0458(10) Uani 1 1 d . . .
H43A H -0.1411 -0.2191 0.4652 0.055 Uiso 1 1 calc R . .
C44 C -0.09410(13) -0.2833(3) 0.43656(12) 0.0414(9) Uani 1 1 d . . .
C45 C -0.04802(13) -0.2849(3) 0.44138(13) 0.0431(9) Uani 1 1 d . . .
H45A H -0.0371 -0.3237 0.4189 0.052 Uiso 1 1 calc R . .
C46 C -0.01844(12) -0.2287(3) 0.47961(12) 0.0380(8) Uani 1 1 d . . .
H46A H 0.0124 -0.2304 0.4826 0.046 Uiso 1 1 calc R . .
C47 C -0.16742(16) -0.3511(4) 0.39386(18) 0.0737(15) Uani 1 1 d . . .
H47A H -0.1821 -0.3968 0.3663 0.110 Uiso 1 1 calc R . .
H47B H -0.1802 -0.2799 0.3882 0.110 Uiso 1 1 calc R . .
H47C H -0.1718 -0.3802 0.4238 0.110 Uiso 1 1 calc R . .
C50 C 0.03632(11) -0.0864(3) 0.55557(12) 0.0313(7) Uani 1 1 d . . .
H50A H 0.0410 -0.0703 0.5251 0.038 Uiso 1 1 calc R . .
C51 C 0.11258(10) -0.0387(3) 0.59416(11) 0.0291(7) Uani 1 1 d . B .
C52 C 0.12893(12) -0.0684(3) 0.55467(13) 0.0413(9) Uani 1 1 d . . .
H52A H 0.1101 -0.1056 0.5279 0.050 Uiso 1 1 calc R . .
C53 C 0.17265(13) -0.0435(4) 0.55456(14) 0.0538(11) Uani 1 1 d . B .
H53A H 0.1828 -0.0635 0.5277 0.065 Uiso 1 1 calc R . .
C54 C 0.20119(12) 0.0108(4) 0.59416(14) 0.0493(10) Uani 1 1 d . . .
C55 C 0.18573(12) 0.0408(3) 0.63413(13) 0.0430(9) Uani 1 1 d . B .
H55A H 0.2049 0.0773 0.6610 0.052 Uiso 1 1 calc R . .
C56 C 0.14216(11) 0.0165(3) 0.63389(12) 0.0356(8) Uani 1 1 d . . .
H56A H 0.1321 0.0372 0.6608 0.043 Uiso 1 1 calc R B .
O6A O 0.2436(11) 0.079(2) 0.5993(13) 0.060(7) Uani 0.239(10) 1 d P B 1
C57A C 0.2557(7) 0.085(3) 0.5539(8) 0.072(2) Uani 0.239(10) 1 d P B 1
H57A H 0.2822 0.1295 0.5589 0.107 Uiso 0.239(10) 1 calc PR B 1
H57B H 0.2312 0.1165 0.5284 0.107 Uiso 0.239(10) 1 calc PR B 1
H57C H 0.2619 0.0141 0.5439 0.107 Uiso 0.239(10) 1 calc PR B 1
O6B O 0.2454(3) 0.0292(6) 0.5966(4) 0.0551(19) Uani 0.761(10) 1 d P B 2
C57B C 0.2620(2) -0.0096(8) 0.5578(2) 0.072(2) Uani 0.761(10) 1 d P B 2
H57D H 0.2936 0.0076 0.5650 0.107 Uiso 0.761(10) 1 calc PR B 2
H57E H 0.2455 0.0238 0.5270 0.107 Uiso 0.761(10) 1 calc PR B 2
H57F H 0.2580 -0.0865 0.5551 0.107 Uiso 0.761(10) 1 calc PR B 2
C61 C -0.07926(12) 0.0465(6) 0.6110(5) 0.0277(12) Uani 0.825(8) 1 d PD C 1
C62 C -0.11725(16) -0.0097(4) 0.6149(3) 0.0339(12) Uani 0.825(8) 1 d PD C 1
H62A H -0.1137 -0.0765 0.6307 0.041 Uiso 0.825(8) 1 calc PR C 1
C63 C -0.16062(15) 0.0332(5) 0.5953(2) 0.0418(14) Uani 0.825(8) 1 d PD C 1
H63A H -0.1857 -0.0048 0.5984 0.050 Uiso 0.825(8) 1 calc PR C 1
C64 C -0.16626(15) 0.1317(5) 0.5715(2) 0.0402(13) Uani 0.825(8) 1 d PD C 1
C65 C -0.12911(16) 0.1873(5) 0.5665(2) 0.0376(12) Uani 0.825(8) 1 d PD C 1
H65A H -0.1329 0.2537 0.5502 0.045 Uiso 0.825(8) 1 calc PR C 1
C66 C -0.08596(16) 0.1444(6) 0.5855(3) 0.0334(11) Uani 0.825(8) 1 d PD C 1
H66A H -0.0611 0.1817 0.5813 0.040 Uiso 0.825(8) 1 calc PR C 1
O7 O -0.20780(13) 0.1816(5) 0.55065(15) 0.0605(13) Uani 0.825(8) 1 d P C 1
C67 C -0.24606(19) 0.1398(7) 0.5615(3) 0.075(2) Uani 0.825(8) 1 d P C 1
H67A H -0.2722 0.1816 0.5446 0.112 Uiso 0.825(8) 1 calc PR C 1
H67B H -0.2418 0.1430 0.5967 0.112 Uiso 0.825(8) 1 calc PR C 1
H67C H -0.2505 0.0660 0.5505 0.112 Uiso 0.825(8) 1 calc PR C 1
C61B C -0.0826(4) 0.024(4) 0.613(3) 0.0277(12) Uani 0.175(8) 1 d PD C 2
C62B C -0.1179(8) -0.043(2) 0.6160(17) 0.0339(12) Uani 0.175(8) 1 d PD C 2
H62B H -0.1114 -0.1102 0.6308 0.041 Uiso 0.175(8) 1 calc PR C 2
C63B C -0.1627(7) -0.009(2) 0.5974(14) 0.0418(14) Uani 0.175(8) 1 d PD C 2
H63B H -0.1859 -0.0518 0.6025 0.050 Uiso 0.175(8) 1 calc PR C 2
C64B C -0.1728(6) 0.086(2) 0.5715(12) 0.0402(13) Uani 0.175(8) 1 d PD C 2
C65B C -0.1384(8) 0.153(2) 0.5676(14) 0.0376(12) Uani 0.175(8) 1 d PD C 2
H65B H -0.1452 0.2182 0.5509 0.045 Uiso 0.175(8) 1 calc PR C 2
C66B C -0.0935(7) 0.123(3) 0.5887(18) 0.0334(11) Uani 0.175(8) 1 d PD C 2
H66B H -0.0705 0.1697 0.5867 0.040 Uiso 0.175(8) 1 calc PR C 2
O7B O -0.2169(7) 0.118(2) 0.5528(8) 0.0605(13) Uani 0.175(8) 1 d P C 2
C67B C -0.2515(9) 0.058(3) 0.5653(13) 0.075(2) Uani 0.175(8) 1 d P C 2
H67D H -0.2803 0.0921 0.5505 0.112 Uiso 0.175(8) 1 calc PR C 2
H67E H -0.2455 0.0570 0.6008 0.112 Uiso 0.175(8) 1 calc PR C 2
H67F H -0.2520 -0.0141 0.5530 0.112 Uiso 0.175(8) 1 calc PR C 2
C70 C -0.00467(11) 0.0707(3) 0.65955(11) 0.0294(7) Uani 1 1 d . C .
H70A H -0.0132 0.1416 0.6634 0.035 Uiso 1 1 calc R . .
C71 C 0.06573(10) 0.1223(3) 0.70952(11) 0.0278(7) Uani 1 1 d . . .
C72 C 0.08308(12) 0.2057(3) 0.68710(12) 0.0357(8) Uani 1 1 d . . .
H72A H 0.0770 0.2070 0.6527 0.043 Uiso 1 1 calc R . .
C73 C 0.10901(12) 0.2861(3) 0.71501(13) 0.0391(8) Uani 1 1 d . . .
H73A H 0.1201 0.3416 0.6994 0.047 Uiso 1 1 calc R . .
C74 C 0.11884(12) 0.2849(3) 0.76662(13) 0.0389(8) Uani 1 1 d . . .
C75 C 0.10259(12) 0.2025(3) 0.78957(13) 0.0386(8) Uani 1 1 d . . .
H75A H 0.1093 0.2010 0.8241 0.046 Uiso 1 1 calc R . .
C76 C 0.07609(11) 0.1213(3) 0.76116(12) 0.0340(8) Uani 1 1 d . . .
H76A H 0.0652 0.0658 0.7769 0.041 Uiso 1 1 calc R . .
O8 O 0.14597(11) 0.3677(2) 0.79083(11) 0.0614(8) Uani 1 1 d . . .
C77 C 0.1578(2) 0.3691(5) 0.84355(17) 0.091(2) Uani 1 1 d . . .
H77A H 0.1799 0.4246 0.8561 0.136 Uiso 1 1 calc R . .
H77B H 0.1703 0.3002 0.8563 0.136 Uiso 1 1 calc R . .
H77C H 0.1313 0.3833 0.8539 0.136 Uiso 1 1 calc R . .
C1S C 0.0000 -0.6265(9) 0.7500 0.113(3) Uiso 1 2 d S . .
Cl1 Cl -0.01882(17) -0.5861(5) 0.6826(2) 0.1393(16) Uiso 0.50 1 d P . .
Cl2 Cl 0.0048(3) -0.5032(6) 0.7823(2) 0.211(3) Uani 0.50 1 d P . .
C2S C -0.2605(5) -0.2282(13) 0.5308(6) 0.114(5) Uiso 0.50 1 d P . .
Cl3 Cl -0.20628(11) -0.2231(3) 0.53212(13) 0.1910(12) Uani 1 1 d . . .

loop_
_atom_site_aniso_label
_atom_site_aniso_U_11
_atom_site_aniso_U_22
_atom_site_aniso_U_33
_atom_site_aniso_U_23
_atom_site_aniso_U_13
_atom_site_aniso_U_12
Mo1 0.01985(14) 0.03376(17) 0.02014(14) -0.00306(11) 0.00419(10) 0.00046(11)
Mo2 0.01966(13) 0.03003(16) 0.01998(14) -0.00067(10) 0.00442(10) -0.00028(11)
N1 0.0209(12) 0.0316(15) 0.0221(13) -0.0009(11) 0.0050(10) -0.0007(11)
N2 0.0223(13) 0.0317(15) 0.0288(14) -0.0012(11) 0.0075(11) 0.0008(11)
N3 0.0230(13) 0.0333(16) 0.0286(14) -0.0057(11) 0.0078(11) -0.0020(11)
N4 0.0270(13) 0.0339(16) 0.0239(13) 0.0013(11) 0.0062(11) -0.0006(12)
N5 0.0282(14) 0.0402(17) 0.0220(13) -0.0008(12) 0.0050(11) 0.0015(12)
N6 0.0266(13) 0.0311(15) 0.0233(13) -0.0006(11) 0.0058(11) 0.0001(11)
N7 0.0251(13) 0.0346(16) 0.0257(13) -0.0010(11) 0.0050(11) 0.0041(12)
O1 0.0232(11) 0.0412(14) 0.0231(11) 0.0045(9) 0.0063(9) 0.0045(10)
O5 0.0646(19) 0.068(2) 0.0345(15) -0.0133(13) 0.0030(13) -0.0196(16)
C1 0.0240(16) 0.0270(17) 0.0238(15) 0.0000(12) 0.0062(12) 0.0010(13)
C11 0.0220(15) 0.0394(19) 0.0213(15) -0.0027(13) 0.0064(12) 0.0033(14)
C12 0.0311(18) 0.042(2) 0.040(2) 0.0039(16) 0.0105(15) 0.0058(16)
C13 0.042(2) 0.058(3) 0.051(2) 0.014(2) 0.0056(18) 0.020(2)
C14 0.0246(18) 0.076(3) 0.052(2) -0.001(2) 0.0004(17) 0.010(2)
C15 0.0242(17) 0.065(3) 0.050(2) -0.002(2) 0.0054(16) -0.0070(18)
C16 0.0290(17) 0.045(2) 0.0350(19) 0.0027(16) 0.0047(14) -0.0013(16)
C21 0.0288(16) 0.0306(18) 0.0305(17) -0.0013(14) 0.0074(13) -0.0021(14)
C22 0.0314(18) 0.055(2) 0.045(2) -0.0202(18) 0.0149(16) -0.0056(17)
C23 0.0273(18) 0.073(3) 0.058(3) -0.021(2) 0.0162(17) -0.0119(19)
C24 0.0374(19) 0.049(2) 0.038(2) -0.0107(17) 0.0048(16) -0.0145(17)
C25 0.043(2) 0.044(2) 0.045(2) -0.0175(17) 0.0111(17) -0.0032(17)
C26 0.0293(17) 0.046(2) 0.047(2) -0.0130(17) 0.0113(16) 0.0009(16)
O3A 0.0455(16) 0.078(2) 0.0565(18) -0.0271(16) 0.0088(13) -0.0238(15)
C27A 0.063(3) 0.089(4) 0.065(3) -0.041(3) 0.006(2) -0.023(3)
C30 0.0304(17) 0.0287(18) 0.0335(17) -0.0040(14) 0.0106(14) 0.0008(14)
C31 0.0251(15) 0.0303(18) 0.0264(16) -0.0052(13) 0.0059(13) 0.0024(13)
C32 0.0289(17) 0.038(2) 0.043(2) 0.0091(16) 0.0089(15) 0.0025(15)
C33 0.0267(17) 0.042(2) 0.049(2) 0.0073(17) 0.0095(15) -0.0018(15)
C34 0.0278(17) 0.041(2) 0.0405(19) -0.0023(16) 0.0062(15) 0.0083(15)
C35 0.0353(19) 0.033(2) 0.055(2) 0.0084(17) 0.0115(17) 0.0046(16)
C36 0.0286(17) 0.034(2) 0.049(2) 0.0025(16) 0.0126(15) -0.0013(15)
O4 0.0258(13) 0.0541(18) 0.074(2) 0.0144(15) 0.0073(12) 0.0086(12)
C37 0.0266(19) 0.074(3) 0.077(3) 0.016(3) 0.005(2) 0.005(2)
C41 0.0317(17) 0.0365(19) 0.0198(15) 0.0024(13) 0.0048(13) 0.0016(14)
C42 0.0338(18) 0.056(2) 0.0273(17) -0.0065(16) 0.0061(14) 0.0012(17)
C43 0.0316(18) 0.067(3) 0.035(2) -0.0019(18) 0.0035(15) -0.0042(18)
C44 0.051(2) 0.045(2) 0.0216(17) 0.0002(15) 0.0002(15) -0.0075(18)
C45 0.056(2) 0.048(2) 0.0249(17) -0.0049(16) 0.0100(16) 0.0065(19)
C46 0.0371(18) 0.046(2) 0.0289(18) -0.0002(15) 0.0072(15) 0.0046(16)
C47 0.066(3) 0.082(4) 0.058(3) -0.017(3) -0.006(2) -0.026(3)
C50 0.0311(17) 0.040(2) 0.0240(16) 0.0036(14) 0.0092(13) 0.0025(15)
C51 0.0297(16) 0.0321(18) 0.0257(16) 0.0049(13) 0.0085(13) 0.0018(14)
C52 0.0331(18) 0.062(3) 0.0275(17) -0.0047(17) 0.0073(14) -0.0028(18)
C53 0.038(2) 0.093(4) 0.034(2) -0.002(2) 0.0168(17) 0.002(2)
C54 0.0306(19) 0.077(3) 0.041(2) 0.006(2) 0.0116(16) -0.0075(19)
C55 0.0375(19) 0.054(2) 0.0346(19) -0.0029(17) 0.0052(15) -0.0094(18)
C56 0.0358(18) 0.043(2) 0.0290(17) -0.0014(15) 0.0105(14) -0.0010(16)
O6A 0.038(9) 0.094(19) 0.056(9) -0.024(16) 0.027(7) -0.035(15)
C57A 0.041(3) 0.120(7) 0.060(3) 0.003(4) 0.026(3) -0.014(4)
O6B 0.035(2) 0.080(5) 0.052(3) -0.002(4) 0.014(2) -0.017(4)
C57B 0.041(3) 0.120(7) 0.060(3) 0.003(4) 0.026(3) -0.014(4)
C61 0.0256(16) 0.035(4) 0.0208(19) -0.005(4) 0.0046(17) 0.0035(17)
C62 0.0339(19) 0.034(4) 0.0318(19) -0.002(3) 0.0062(15) 0.002(2)
C63 0.0280(19) 0.060(4) 0.036(2) -0.006(4) 0.0067(16) -0.005(3)
C64 0.031(2) 0.052(4) 0.032(2) -0.003(3) -0.0004(18) 0.011(3)
C65 0.040(3) 0.041(4) 0.0285(19) 0.007(3) 0.005(2) 0.011(2)
C66 0.031(2) 0.044(4) 0.026(2) 0.003(2) 0.009(2) 0.002(2)
O7 0.0338(19) 0.077(4) 0.065(2) 0.004(2) 0.0047(16) 0.015(2)
C67 0.036(3) 0.104(6) 0.083(4) 0.006(4) 0.014(3) 0.014(4)
C61B 0.0256(16) 0.035(4) 0.0208(19) -0.005(4) 0.0046(17) 0.0035(17)
C62B 0.0339(19) 0.034(4) 0.0318(19) -0.002(3) 0.0062(15) 0.002(2)
C63B 0.0280(19) 0.060(4) 0.036(2) -0.006(4) 0.0067(16) -0.005(3)
C64B 0.031(2) 0.052(4) 0.032(2) -0.003(3) -0.0004(18) 0.011(3)
C65B 0.040(3) 0.041(4) 0.0285(19) 0.007(3) 0.005(2) 0.011(2)
C66B 0.031(2) 0.044(4) 0.026(2) 0.003(2) 0.009(2) 0.002(2)
O7B 0.0338(19) 0.077(4) 0.065(2) 0.004(2) 0.0047(16) 0.015(2)
C67B 0.036(3) 0.104(6) 0.083(4) 0.006(4) 0.014(3) 0.014(4)
C70 0.0325(17) 0.0302(18) 0.0257(16) -0.0004(13) 0.0088(13) 0.0026(14)
C71 0.0273(16) 0.0288(17) 0.0267(16) -0.0013(13) 0.0066(13) 0.0013(13)
C72 0.0407(19) 0.040(2) 0.0260(17) 0.0050(15) 0.0084(14) 0.0004(16)
C73 0.047(2) 0.034(2) 0.0373(19) 0.0061(15) 0.0138(16) -0.0071(17)
C74 0.042(2) 0.035(2) 0.0367(19) -0.0033(15) 0.0064(16) -0.0083(16)
C75 0.050(2) 0.039(2) 0.0252(17) -0.0017(15) 0.0083(15) -0.0074(17)
C76 0.0391(18) 0.0351(19) 0.0285(17) 0.0010(14) 0.0112(14) -0.0043(15)
O8 0.085(2) 0.0486(18) 0.0447(16) -0.0049(13) 0.0090(15) -0.0343(16)
C77 0.139(5) 0.074(4) 0.046(3) -0.014(2) 0.005(3) -0.056(4)
Cl2 0.262(7) 0.217(7) 0.186(6) -0.125(5) 0.117(6) -0.113(6)
Cl3 0.182(3) 0.162(3) 0.212(3) 0.003(2) 0.030(2) -0.010(2)

loop_
_atom_type_symbol
_atom_type_description
_atom_type_scat_dispersion_real
_atom_type_scat_dispersion_imag
_atom_type_scat_source
C C 0.0033 0.0016 'International Tables Vol C Tables 4.2.6.8 and 6.1.1.4'
H H 0.0000 0.0000 'International Tables Vol C Tables 4.2.6.8 and 6.1.1.4'
N N 0.0061 0.0033 'International Tables Vol C Tables 4.2.6.8 and 6.1.1.4'
O O 0.0106 0.0060 'International Tables Vol C Tables 4.2.6.8 and 6.1.1.4'
Mo Mo -1.6832 0.6857 'International Tables Vol C Tables 4.2.6.8 and 6.1.1.4'
Cl Cl 0.1484 0.1585 'International Tables Vol C Tables 4.2.6.8 and 6.1.1.4'

loop_
_geom_angle_atom_site_label_1
_geom_angle_atom_site_label_2
_geom_angle_atom_site_label_3
_geom_angle
_geom_angle_site_symmetry_1
_geom_angle_site_symmetry_3
O1 Mo1 Mo2 100.04(6) 2_556 .
O1 Mo1 N5 167.00(9) 2_556 .
Mo2 Mo1 N5 92.93(7) . .
O1 Mo1 N3 90.87(10) 2_556 .
Mo2 Mo1 N3 93.44(7) . .
N5 Mo1 N3 89.16(10) . .
O1 Mo1 N7 87.76(10) 2_556 .
Mo2 Mo1 N7 93.66(7) . .
N5 Mo1 N7 90.62(10) . .
N3 Mo1 N7 172.89(10) . .
Mo1 Mo2 N6 91.68(7) . .
Mo1 Mo2 N4 92.23(7) . .
N6 Mo2 N4 91.13(10) . .
Mo1 Mo2 N2 91.85(7) . .
N6 Mo2 N2 176.14(10) . .
N4 Mo2 N2 90.29(10) . .
Mo1 Mo2 N1 98.60(6) . .
N6 Mo2 N1 89.98(9) . .
N4 Mo2 N1 169.08(9) . .
N2 Mo2 N1 87.95(10) . .
C1 N1 C11 115.5(2) . .
C1 N1 Mo2 135.5(2) . .
C11 N1 Mo2 109.00(18) . .
C30 N2 C31 117.4(3) . .
C30 N2 Mo2 117.0(2) . .
C31 N2 Mo2 125.3(2) . .
C30 N3 C21 119.9(3) . .
C30 N3 Mo1 117.7(2) . .
C21 N3 Mo1 121.7(2) . .
C50 N4 C51 118.5(3) . .
C50 N4 Mo2 116.6(2) . .
C51 N4 Mo2 124.18(19) . .
C50 N5 C41 119.4(3) . .
C50 N5 Mo1 118.2(2) . .
C41 N5 Mo1 119.9(2) . .
C70 N6 C71 114.3(3) . .
C70 N6 Mo2 117.4(2) . .
C71 N6 Mo2 128.3(2) . .
C70 N7 C61 115.2(5) . .
C70 N7 C61B 125(3) . .
C61 N7 C61B 12.1(14) . .
C70 N7 Mo1 115.9(2) . .
C61 N7 Mo1 128.9(5) . .
C61B N7 Mo1 119(2) . .
C1 O1 Mo1 138.08(19) . 2_556
C44 O5 C47 117.3(3) . .
O1 C1 N1 122.2(3) . .
O1 C1 C1 118.8(3) . 2_556
N1 C1 C1 118.9(3) . 2_556
C16 C11 C12 118.5(3) . .
C16 C11 N1 119.5(3) . .
C12 C11 N1 121.8(3) . .
C13 C12 C11 120.4(4) . .
C12 C13 C14 120.5(4) . .
C15 C14 C13 119.6(3) . .
C14 C15 C16 120.1(4) . .
C11 C16 C15 120.9(4) . .
C26 C21 C22 117.3(3) . .
C26 C21 N3 123.9(3) . .
C22 C21 N3 118.5(3) . .
C23 C22 C21 120.9(3) . .
C24 C23 C22 120.8(3) . .
C25 C24 C23 119.0(3) . .
C25 C24 O3A 124.0(3) . .
C23 C24 O3A 116.9(3) . .
C24 C25 C26 120.1(3) . .
C21 C26 C25 121.8(3) . .
C24 O3A C27A 116.6(3) . .
N2 C30 N3 119.9(3) . .
C36 C31 C32 117.6(3) . .
C36 C31 N2 123.0(3) . .
C32 C31 N2 119.3(3) . .
C33 C32 C31 121.5(3) . .
C34 C33 C32 119.9(3) . .
C33 C34 O4 124.8(3) . .
C33 C34 C35 119.6(3) . .
O4 C34 C35 115.6(3) . .
C36 C35 C34 120.3(3) . .
C35 C36 C31 121.2(3) . .
C34 O4 C37 116.7(3) . .
C42 C41 C46 118.1(3) . .
C42 C41 N5 119.5(3) . .
C46 C41 N5 122.0(3) . .
C41 C42 C43 120.9(3) . .
C44 C43 C42 120.0(3) . .
O5 C44 C43 125.0(4) . .
O5 C44 C45 115.3(3) . .
C43 C44 C45 119.7(3) . .
C46 C45 C44 119.8(3) . .
C45 C46 C41 121.5(3) . .
N4 C50 N5 119.7(3) . .
C52 C51 C56 117.5(3) . .
C52 C51 N4 122.6(3) . .
C56 C51 N4 119.7(3) . .
C53 C52 C51 121.3(3) . .
C54 C53 C52 120.2(4) . .
O6B C54 C53 121.2(5) . .
O6B C54 C55 119.1(5) . .
C53 C54 C55 119.6(3) . .
O6B C54 O6A 24.0(11) . .
C53 C54 O6A 132.5(12) . .
C55 C54 O6A 105.1(11) . .
C56 C55 C54 120.0(3) . .
C55 C56 C51 121.5(3) . .
C57A O6A C54 113(2) . .
C54 O6B C57B 118.9(7) . .
C66 C61 C62 118.1(3) . .
C66 C61 N7 123.2(4) . .
C62 C61 N7 118.6(4) . .
C61 C62 C63 120.7(4) . .
C64 C63 C62 120.0(4) . .
C63 C64 C65 120.0(4) . .
C63 C64 O7 124.8(4) . .
C65 C64 O7 115.2(4) . .
C64 C65 C66 120.1(4) . .
C65 C66 C61 121.0(4) . .
C64 O7 C67 118.4(5) . .
C66B C61B C62B 118.1(9) . .
C66B C61B N7 117(2) . .
C62B C61B N7 125(2) . .
C63B C62B C61B 120.6(11) . .
C64B C63B C62B 120.1(11) . .
O7B C64B C65B 120(2) . .
O7B C64B C63B 120(2) . .
C65B C64B C63B 119.8(10) . .
C64B C65B C66B 120.2(11) . .
C61B C66B C65B 120.9(10) . .
C64B O7B C67B 119(2) . .
N6 C70 N7 121.0(3) . .
C76 C71 C72 118.3(3) . .
C76 C71 N6 121.2(3) . .
C72 C71 N6 120.5(3) . .
C73 C72 C71 121.1(3) . .
C72 C73 C74 120.2(3) . .
O8 C74 C75 125.0(3) . .
O8 C74 C73 115.2(3) . .
C75 C74 C73 119.7(3) . .
C74 C75 C76 120.0(3) . .
C75 C76 C71 120.8(3) . .
C74 O8 C77 117.5(3) . .
Cl2 C1S Cl2 59.7(7) . 2_556
Cl2 C1S Cl1 45.2(3) . 2_556
Cl2 C1S Cl1 104.1(6) 2_556 2_556
Cl2 C1S Cl1 104.1(6) . .
Cl2 C1S Cl1 45.2(3) 2_556 .
Cl1 C1S Cl1 149.2(8) 2_556 .
Cl2 Cl1 C1S 62.8(4) 2_556 .
Cl1 Cl2 Cl2 130.8(4) 2_556 2_556
Cl1 Cl2 C1S 72.0(5) 2_556 .
Cl2 Cl2 C1S 60.2(3) 2_556 .
Cl3 C2S Cl3 107.9(8) . 7_446
C2S Cl3 C2S 72.1(8) . 7_446

loop_
_geom_bond_atom_site_label_1
_geom_bond_atom_site_label_2
_geom_bond_distance
_geom_bond_site_symmetry_2
Mo1 O1 2.086(2) 2_556
Mo1 Mo2 2.0947(4) .
Mo1 N5 2.118(3) .
Mo1 N3 2.125(3) .
Mo1 N7 2.148(3) .
Mo2 N6 2.159(3) .
Mo2 N4 2.163(3) .
Mo2 N2 2.169(3) .
Mo2 N1 2.202(2) .
N1 C1 1.326(4) .
N1 C11 1.444(4) .
N2 C30 1.325(4) .
N2 C31 1.430(4) .
N3 C30 1.327(4) .
N3 C21 1.422(4) .
N4 C50 1.325(4) .
N4 C51 1.422(4) .
N5 C50 1.326(4) .
N5 C41 1.424(4) .
N6 C70 1.315(4) .
N6 C71 1.432(4) .
N7 C70 1.329(4) .
N7 C61 1.430(4) .
N7 C61B 1.430(9) .
O1 C1 1.279(3) .
O1 Mo1 2.086(2) 2_556
O5 C44 1.377(4) .
O5 C47 1.414(6) .
C1 C1 1.519(6) 2_556
C11 C16 1.381(5) .
C11 C12 1.388(5) .
C12 C13 1.382(5) .
C13 C14 1.383(6) .
C14 C15 1.364(6) .
C15 C16 1.391(5) .
C21 C26 1.385(4) .
C21 C22 1.393(4) .
C22 C23 1.384(5) .
C23 C24 1.379(5) .
C24 C25 1.374(5) .
C24 O3A 1.380(4) .
C25 C26 1.388(4) .
O3A C27A 1.426(5) .
C31 C36 1.390(5) .
C31 C32 1.390(5) .
C32 C33 1.384(5) .
C33 C34 1.374(5) .
C34 O4 1.382(4) .
C34 C35 1.385(5) .
C35 C36 1.377(5) .
O4 C37 1.419(5) .
C41 C42 1.383(5) .
C41 C46 1.390(5) .
C42 C43 1.396(5) .
C43 C44 1.378(5) .
C44 C45 1.387(5) .
C45 C46 1.379(5) .
C51 C52 1.392(5) .
C51 C56 1.398(5) .
C52 C53 1.383(5) .
C53 C54 1.377(6) .
C54 O6B 1.364(11) .
C54 C55 1.390(5) .
C54 O6A 1.52(3) .
C55 C56 1.374(5) .
O6A C57A 1.43(4) .
O6B C57B 1.412(11) .
C61 C66 1.391(5) .
C61 C62 1.393(5) .
C62 C63 1.395(5) .
C63 C64 1.378(6) .
C64 C65 1.378(6) .
C64 O7 1.390(5) .
C65 C66 1.388(5) .
O7 C67 1.399(7) .
C61B C66B 1.387(9) .
C61B C62B 1.393(9) .
C62B C63B 1.391(9) .
C63B C64B 1.375(9) .
C64B O7B 1.37(3) .
C64B C65B 1.373(9) .
C65B C66B 1.389(9) .
O7B C67B 1.42(4) .
C71 C76 1.392(4) .
C71 C72 1.394(5) .
C72 C73 1.371(5) .
C73 C74 1.392(5) .
C74 O8 1.372(4) .
C74 C75 1.376(5) .
C75 C76 1.391(5) .
O8 C77 1.418(5) .
C1S Cl2 1.759(11) .
C1S Cl2 1.759(11) 2_556
C1S Cl1 1.881(6) 2_556
C1S Cl1 1.881(6) .
Cl1 Cl2 1.403(9) 2_556
Cl2 Cl1 1.403(9) 2_556
Cl2 Cl2 1.750(13) 2_556
C2S Cl3 1.661(15) .
C2S Cl3 1.867(16) 7_446
Cl3 C2S 1.867(16) 7_446
